data_7041270
loop_
_publ_author_name
'Gong, Dan-Ping'
'Gao, Tai-Bao'
'Cao, Deng-Ke'
'Ward, Michael D.'

_publ_section_title
;
 Cyclometalated Ir(iii) complexes containing quinoline-benzimidazole-based
 N^N ancillary ligands: structural and luminescence modulation by varying
 the substituent groups or the protonation/deprotonation state of
 imidazole units.
;
_journal_issue 1
_journal_name_full 'Dalton transactions (Cambridge, England : 2003)'
_journal_page_first 275
_journal_page_last 286
_journal_paper_doi 10.1039/c6dt04091h
_journal_volume 46
_journal_year 2016
_chemical_formula_moiety 'C39 H25 F4 Ir N5, F6 P, H2 O'
_chemical_formula_sum 'C39 H27 F10 Ir N5 O P'
_chemical_formula_weight 994.82
_space_group_crystal_system monoclinic
_space_group_IT_number 14
_space_group_name_Hall '-P 2ybc'
_space_group_name_H-M_alt 'P 1 21/c 1'
_symmetry_space_group_name_Hall '-P 2ybc'
_symmetry_space_group_name_H-M 'P 1 21/c 1'
_atom_sites_solution_hydrogens geom
_atom_sites_solution_secondary SHELXTL
_audit_creation_method SHELXL-2014/6
_audit_update_record
;
2016-07-20 deposited with the CCDC.
2016-11-29 downloaded from the CCDC.
;
_cell_angle_alpha 90
_cell_angle_beta 90.296(3)
_cell_angle_gamma 90
_cell_formula_units_Z 4
_cell_length_a 8.7354(8)
_cell_length_b 25.433(2)
_cell_length_c 17.5961(16)
_cell_measurement_reflns_used 8364
_cell_measurement_temperature 296(2)
_cell_measurement_theta_max 24.33
_cell_measurement_theta_min 2.31
_cell_volume 3909.2(6)
_computing_cell_refinement SMART
_computing_data_collection 'SMART (Bruker, 2000)'
_computing_data_reduction 'SAINT (Bruker, 2000)'
_computing_molecular_graphics SHELXTL
_computing_publication_material SHELXTL
_computing_structure_refinement 'SHELXL-2014/6 (Sheldrick, 2014)'
_computing_structure_solution 'SHELXTL (Bruker, 2000)'
_diffrn_ambient_temperature 296(2)
_diffrn_measured_fraction_theta_full 0.999
_diffrn_measured_fraction_theta_max 0.999
_diffrn_measurement_device_type 'Bruke Smart Aepex CCD area detector'
_diffrn_radiation_type MoK\a
_diffrn_radiation_wavelength 0.71073
_diffrn_reflns_av_R_equivalents 0.0636
_diffrn_reflns_av_unetI/netI 0.0627
_diffrn_reflns_Laue_measured_fraction_full 0.999
_diffrn_reflns_Laue_measured_fraction_max 0.999
_diffrn_reflns_limit_h_max 10
_diffrn_reflns_limit_h_min -10
_diffrn_reflns_limit_k_max 31
_diffrn_reflns_limit_k_min -31
_diffrn_reflns_limit_l_max 21
_diffrn_reflns_limit_l_min -21
_diffrn_reflns_number 30542
_diffrn_reflns_point_group_measured_fraction_full 0.999
_diffrn_reflns_point_group_measured_fraction_max 0.999
_diffrn_reflns_theta_full 25.242
_diffrn_reflns_theta_max 26.000
_diffrn_reflns_theta_min 2.315
_exptl_absorpt_coefficient_mu 3.543
_exptl_absorpt_correction_T_max 0.654
_exptl_absorpt_correction_T_min 0.534
_exptl_absorpt_correction_type multi-scan
_exptl_absorpt_process_details 'SADABS, Bruker(2000)'
_exptl_crystal_colour yellow
_exptl_crystal_density_diffrn 1.690
_exptl_crystal_density_method 'not measured'
_exptl_crystal_description needlelike
_exptl_crystal_F_000 1944
_exptl_crystal_size_max 0.24
_exptl_crystal_size_mid 0.15
_exptl_crystal_size_min 0.12
_refine_diff_density_max 1.687
_refine_diff_density_min -1.363
_refine_diff_density_rms 0.181
_refine_ls_extinction_method none
_refine_ls_goodness_of_fit_ref 1.010
_refine_ls_hydrogen_treatment constr
_refine_ls_matrix_type full
_refine_ls_number_parameters 491
_refine_ls_number_reflns 7676
_refine_ls_number_restraints 123
_refine_ls_restrained_S_all 1.038
_refine_ls_R_factor_all 0.0935
_refine_ls_R_factor_gt 0.0637
_refine_ls_shift/su_max 0.001
_refine_ls_shift/su_mean 0.000
_refine_ls_structure_factor_coef Fsqd
_refine_ls_weighting_details 'w=1/[\s^2^(Fo^2^)+(0.0963P)^2^+31.3454P] where P=(Fo^2^+2Fc^2^)/3'
_refine_ls_weighting_scheme calc
_refine_ls_wR_factor_gt 0.1696
_refine_ls_wR_factor_ref 0.1817
_reflns_Friedel_coverage 0.000
_reflns_number_gt 5610
_reflns_number_total 7676
_reflns_threshold_expression 'I > 2\s(I)'
_cod_data_source_file c6dt04091h2.cif
_cod_data_source_block 2
_cod_depositor_comments 'Adding full bibliography for 7041269--7041272.cif.'
_cod_database_code 7041270
_shelx_space_group_comment
;
The symmetry employed for this shelxl refinement is uniquely defined
by the following loop, which should always be used as a source of
symmetry information in preference to the above space-group names.
They are only intended as comments.
;
_shelxl_version_number 2014/6

loop_
_space_group_symop_operation_xyz
'x, y, z'
'-x, y+1/2, -z+1/2'
'-x, -y, -z'
'x, -y-1/2, z-1/2'

loop_
_atom_site_label
_atom_site_type_symbol
_atom_site_fract_x
_atom_site_fract_y
_atom_site_fract_z
_atom_site_U_iso_or_equiv
_atom_site_adp_type
_atom_site_occupancy
_atom_site_site_symmetry_order
_atom_site_calc_flag
_atom_site_refinement_flags_posn
_atom_site_refinement_flags_adp
Ir1 Ir 0.09714(4) 0.35788(2) 0.84868(2) 0.03358(15) Uani 1 1 d . .
P1 P 0.3904(5) 0.68952(16) 0.7087(3) 0.0794(11) Uani 1 1 d . U
F1 F 0.1703(10) 0.4391(4) 1.1211(4) 0.085(3) Uani 1 1 d . .
F2 F -0.3046(9) 0.4721(3) 1.0115(5) 0.079(2) Uani 1 1 d . .
F3 F -0.0049(11) 0.5289(4) 0.6896(6) 0.098(3) Uani 1 1 d . U
F4 F 0.4788(10) 0.5211(3) 0.8020(6) 0.091(3) Uani 1 1 d . .
F5 F 0.3230(16) 0.6438(4) 0.6625(7) 0.122(3) Uani 1 1 d . U
F6 F 0.3263(14) 0.7274(5) 0.6472(7) 0.125(3) Uani 1 1 d . U
F7 F 0.4558(15) 0.7390(5) 0.7541(7) 0.136(3) Uani 1 1 d . U
F8 F 0.4487(16) 0.6546(5) 0.7723(8) 0.143(4) Uani 1 1 d . U
F9 F 0.5416(15) 0.6884(8) 0.6692(10) 0.203(7) Uani 1 1 d . .
F10 F 0.2358(16) 0.6974(9) 0.7451(9) 0.223(9) Uani 1 1 d . .
O1W O 0.767(5) 0.0307(19) 0.986(3) 0.44(2) Uani 1 1 d . U
N1 N 0.2798(9) 0.3514(3) 0.9225(4) 0.0350(18) Uani 1 1 d . .
N2 N -0.0873(9) 0.3772(3) 0.7808(5) 0.0394(19) Uani 1 1 d . .
N4 N 0.1754(10) 0.3060(4) 0.7588(5) 0.042(2) Uani 1 1 d . .
N5 N 0.1828(16) 0.2281(6) 0.7036(7) 0.093(4) Uani 1 1 d D U
C1 C 0.4074(12) 0.3238(4) 0.9069(6) 0.046(3) Uani 1 1 d . .
H1A H 0.4105 0.3036 0.8630 0.056 Uiso 1 1 calc R U
C2 C 0.5337(13) 0.3247(5) 0.9543(7) 0.056(3) Uani 1 1 d . .
H2A H 0.6195 0.3045 0.9435 0.068 Uiso 1 1 calc R U
C3 C 0.5297(14) 0.3563(5) 1.0181(8) 0.061(3) Uani 1 1 d . .
H3A H 0.6151 0.3589 1.0496 0.073 Uiso 1 1 calc R U
C4 C 0.3998(13) 0.3835(5) 1.0345(7) 0.053(3) Uani 1 1 d . .
H4A H 0.3959 0.4040 1.0783 0.063 Uiso 1 1 calc R U
C5 C 0.2711(12) 0.3810(4) 0.9860(6) 0.039(2) Uani 1 1 d . .
C6 C 0.1241(12) 0.4069(4) 0.9960(6) 0.041(2) Uani 1 1 d . .
C7 C 0.0185(12) 0.4012(4) 0.9362(6) 0.039(2) Uani 1 1 d . .
C8 C -0.1239(13) 0.4238(4) 0.9419(7) 0.049(3) Uani 1 1 d . .
H8A H -0.1944 0.4212 0.9022 0.059 Uiso 1 1 calc R U
C9 C -0.1600(14) 0.4504(4) 1.0078(7) 0.054(3) Uani 1 1 d . .
C10 C -0.0615(15) 0.4552(5) 1.0684(7) 0.059(3) Uani 1 1 d . .
H10A H -0.0898 0.4728 1.1125 0.071 Uiso 1 1 calc R U
C11 C 0.0745(14) 0.4337(5) 1.0614(6) 0.051(3) Uani 1 1 d . .
C12 C -0.2100(12) 0.3457(4) 0.7728(7) 0.045(3) Uani 1 1 d . .
H12A H -0.2077 0.3121 0.7938 0.054 Uiso 1 1 calc R U
C13 C -0.3386(15) 0.3621(5) 0.7343(8) 0.060(3) Uani 1 1 d . .
H13A H -0.4230 0.3401 0.7290 0.072 Uiso 1 1 calc R U
C14 C -0.3399(15) 0.4121(6) 0.7038(8) 0.068(4) Uani 1 1 d . .
H14A H -0.4268 0.4245 0.6788 0.082 Uiso 1 1 calc R U
C15 C -0.2119(16) 0.4436(5) 0.7104(8) 0.070(4) Uani 1 1 d . .
H15A H -0.2104 0.4767 0.6882 0.084 Uiso 1 1 calc R U
C16 C -0.0844(12) 0.4252(4) 0.7509(6) 0.047(3) Uani 1 1 d . .
C17 C 0.0579(13) 0.4534(4) 0.7618(6) 0.048(3) Uani 1 1 d . .
C18 C 0.1680(12) 0.4275(4) 0.8086(6) 0.041(2) Uani 1 1 d . .
C19 C 0.3125(14) 0.4503(4) 0.8215(6) 0.050(3) Uani 1 1 d . .
H19A H 0.3853 0.4332 0.8512 0.060 Uiso 1 1 calc R U
C20 C 0.3446(16) 0.4985(5) 0.7892(8) 0.060(3) Uani 1 1 d . .
C21 C 0.2390(18) 0.5254(6) 0.7456(9) 0.080(4) Uani 1 1 d . .
H21A H 0.2617 0.5582 0.7254 0.096 Uiso 1 1 calc R U
C22 C 0.0982(18) 0.5021(5) 0.7328(8) 0.068(4) Uani 1 1 d . .
C23 C -0.0904(10) 0.1855(3) 1.0380(4) 0.088(3) Uani 1 1 d G U
H23A H -0.0904 0.1496 1.0482 0.106 Uiso 1 1 calc R U
C24 C -0.1506(10) 0.2205(3) 1.0906(3) 0.103(6) Uani 1 1 d G U
H24A H -0.1909 0.2081 1.1360 0.124 Uiso 1 1 calc R U
C25 C -0.1506(9) 0.2742(3) 1.0755(3) 0.069(3) Uani 1 1 d G U
H25A H -0.1909 0.2976 1.1107 0.083 Uiso 1 1 calc R U
C26 C -0.0904(8) 0.2928(2) 1.0076(3) 0.062(2) Uani 1 1 d G U
H26A H -0.0904 0.3287 0.9975 0.074 Uiso 1 1 calc R U
C27 C -0.0302(5) 0.25781(19) 0.9550(3) 0.063(2) Uani 1 1 d G U
C28 C -0.0302(7) 0.20417(19) 0.9702(3) 0.080(2) Uani 1 1 d G U
C29 C 0.0300(10) 0.1692(2) 0.9175(4) 0.097(4) Uani 1 1 d G U
H29A H 0.0300 0.1333 0.9277 0.117 Uiso 1 1 calc R U
C30 C 0.0902(9) 0.1878(3) 0.8497(4) 0.096(5) Uani 1 1 d G U
H30A H 0.1305 0.1644 0.8145 0.115 Uiso 1 1 calc R U
C31 C 0.0902(7) 0.2414(3) 0.8345(3) 0.064(3) Uani 1 1 d G U
N3 N 0.0300(7) 0.2764(2) 0.8872(3) 0.041(2) Uani 1 1 d G .
C32 C 0.1449(14) 0.2555(5) 0.7681(8) 0.056(3) Uani 1 1 d . U
C33 C 0.2484(16) 0.2675(6) 0.6451(9) 0.076(4) Uani 1 1 d . U
C34 C 0.3078(19) 0.2666(7) 0.5746(10) 0.086(5) Uani 1 1 d . U
H34A H 0.3183 0.2351 0.5484 0.103 Uiso 1 1 calc R U
C35 C 0.3506(18) 0.3114(6) 0.5438(10) 0.082(4) Uani 1 1 d . U
H35A H 0.3899 0.3104 0.4948 0.098 Uiso 1 1 calc R U
C36 C 0.3406(19) 0.3615(6) 0.5808(10) 0.083(4) Uani 1 1 d . U
H36A H 0.3732 0.3920 0.5567 0.100 Uiso 1 1 calc R U
C37 C 0.2798(16) 0.3631(5) 0.6546(8) 0.063(3) Uani 1 1 d . .
H37A H 0.2704 0.3945 0.6812 0.076 Uiso 1 1 calc R U
C38 C 0.2334(13) 0.3142(5) 0.6870(6) 0.048(3) Uani 1 1 d . .
C39 C 0.168(2) 0.1759(7) 0.6784(12) 0.119(6) Uani 1 1 d D U
H39A H 0.0824 0.1597 0.7035 0.143 Uiso 1 1 calc R U
H39B H 0.2595 0.1568 0.6900 0.143 Uiso 1 1 calc R U
H39C H 0.1503 0.1756 0.6245 0.143 Uiso 1 1 calc R U

loop_
_atom_site_aniso_label
_atom_site_aniso_U_11
_atom_site_aniso_U_22
_atom_site_aniso_U_33
_atom_site_aniso_U_23
_atom_site_aniso_U_13
_atom_site_aniso_U_12
Ir1 0.0337(2) 0.0285(2) 0.0387(2) -0.00496(17) 0.00346(15) -0.00046(17)
P1 0.061(2) 0.064(2) 0.114(3) 0.0110(18) 0.006(2) -0.0046(18)
F1 0.087(6) 0.109(7) 0.059(5) -0.035(4) -0.007(4) 0.007(5)
F2 0.061(5) 0.074(5) 0.103(6) -0.024(4) 0.024(4) 0.018(4)
F3 0.100(4) 0.090(4) 0.104(4) 0.015(3) -0.011(3) -0.005(3)
F4 0.076(6) 0.069(5) 0.129(8) 0.006(5) 0.005(5) -0.042(4)
F5 0.131(5) 0.109(4) 0.127(5) -0.017(3) -0.014(4) -0.011(3)
F6 0.130(5) 0.117(4) 0.127(4) 0.025(3) -0.020(3) 0.008(3)
F7 0.142(5) 0.122(4) 0.145(5) -0.029(3) -0.019(4) -0.016(3)
F8 0.155(5) 0.140(5) 0.135(4) 0.037(3) -0.025(4) 0.002(4)
F9 0.091(9) 0.32(2) 0.202(16) -0.008(15) 0.051(10) 0.015(11)
F10 0.106(10) 0.42(3) 0.140(12) -0.043(15) 0.022(9) -0.029(14)
O1W 0.45(2) 0.44(2) 0.44(2) -0.002(4) 0.004(4) -0.002(4)
N1 0.034(4) 0.039(5) 0.032(4) -0.006(3) 0.002(3) -0.002(4)
N2 0.035(5) 0.036(4) 0.047(5) -0.004(4) 0.005(4) 0.002(4)
N4 0.039(5) 0.051(6) 0.036(5) -0.004(4) 0.010(4) 0.003(4)
N5 0.096(10) 0.116(7) 0.066(7) -0.015(5) -0.003(6) 0.038(8)
C1 0.045(6) 0.045(6) 0.050(7) -0.005(5) 0.009(5) 0.006(5)
C2 0.039(6) 0.073(9) 0.058(8) 0.004(6) 0.000(5) 0.005(6)
C3 0.042(7) 0.080(9) 0.060(8) -0.007(7) -0.010(6) -0.010(6)
C4 0.050(7) 0.059(7) 0.050(7) -0.009(6) -0.004(5) -0.010(6)
C5 0.049(6) 0.033(5) 0.037(5) 0.001(4) 0.004(5) -0.007(5)
C6 0.045(6) 0.031(5) 0.046(6) -0.010(4) 0.005(5) 0.000(4)
C7 0.047(6) 0.029(5) 0.041(6) -0.007(4) 0.013(5) -0.004(4)
C8 0.043(6) 0.043(6) 0.061(7) -0.011(5) 0.007(5) -0.003(5)
C9 0.048(7) 0.045(6) 0.068(8) -0.008(6) 0.022(6) 0.005(5)
C10 0.070(9) 0.054(7) 0.054(7) -0.024(6) 0.016(7) 0.000(6)
C11 0.059(7) 0.055(7) 0.040(6) -0.011(5) 0.005(5) -0.006(6)
C12 0.036(6) 0.042(6) 0.058(7) -0.003(5) 0.002(5) -0.001(5)
C13 0.047(7) 0.068(9) 0.065(8) -0.006(7) -0.015(6) -0.003(6)
C14 0.045(7) 0.089(11) 0.072(9) 0.009(8) -0.013(6) 0.021(7)
C15 0.063(9) 0.057(8) 0.089(10) 0.023(7) -0.011(7) 0.000(7)
C16 0.042(6) 0.044(6) 0.056(7) 0.003(5) 0.004(5) 0.003(5)
C17 0.052(7) 0.045(6) 0.046(6) 0.004(5) 0.002(5) 0.000(5)
C18 0.044(6) 0.035(5) 0.044(6) -0.005(5) 0.006(5) -0.008(5)
C19 0.057(7) 0.045(6) 0.048(7) -0.006(5) 0.003(5) -0.011(5)
C20 0.064(8) 0.050(7) 0.065(8) 0.001(6) 0.016(7) -0.021(6)
C21 0.083(11) 0.054(8) 0.102(12) 0.024(8) 0.012(9) -0.026(8)
C22 0.093(11) 0.041(7) 0.070(9) 0.020(6) -0.012(8) 0.009(7)
C23 0.089(4) 0.088(4) 0.088(3) 0.005(2) 0.001(2) -0.002(2)
C24 0.103(6) 0.104(6) 0.103(6) 0.001(2) 0.002(2) -0.001(2)
C25 0.069(3) 0.071(3) 0.068(3) 0.0015(19) 0.0027(19) -0.001(2)
C26 0.061(3) 0.062(3) 0.064(3) 0.0005(18) -0.0009(19) -0.0007(19)
C27 0.060(3) 0.068(3) 0.062(3) -0.0014(18) -0.0005(19) -0.0010(19)
C28 0.081(3) 0.076(3) 0.084(3) 0.0037(19) -0.003(2) -0.001(2)
C29 0.098(4) 0.097(4) 0.097(4) -0.005(2) 0.002(2) 0.002(2)
C30 0.097(5) 0.094(5) 0.097(5) 0.002(2) 0.000(2) -0.001(2)
C31 0.047(7) 0.085(5) 0.062(7) -0.017(6) -0.013(6) 0.004(6)
N3 0.031(4) 0.054(5) 0.040(5) 0.006(4) -0.003(4) -0.006(4)
C32 0.051(7) 0.050(7) 0.068(6) -0.007(5) -0.012(5) 0.013(6)
C33 0.055(8) 0.095(10) 0.077(9) -0.030(6) -0.008(7) 0.025(7)
C34 0.085(5) 0.086(5) 0.085(5) -0.003(2) 0.000(2) 0.001(2)
C35 0.082(5) 0.085(5) 0.080(5) -0.002(2) 0.002(2) 0.001(2)
C36 0.083(5) 0.084(5) 0.083(5) 0.002(2) 0.000(2) -0.001(2)
C37 0.062(8) 0.056(8) 0.071(9) -0.018(6) -0.012(7) -0.002(6)
C38 0.043(6) 0.060(7) 0.042(6) -0.007(5) 0.003(5) 0.008(5)
C39 0.120(7) 0.115(6) 0.122(7) -0.009(4) -0.001(4) 0.000(4)

loop_
_atom_type_symbol
_atom_type_description
_atom_type_scat_dispersion_real
_atom_type_scat_dispersion_imag
_atom_type_scat_source
C C 0.0033 0.0016 'International Tables Vol C Tables 4.2.6.8 and 6.1.1.4'
H H 0.0000 0.0000 'International Tables Vol C Tables 4.2.6.8 and 6.1.1.4'
N N 0.0061 0.0033 'International Tables Vol C Tables 4.2.6.8 and 6.1.1.4'
F F 0.0171 0.0103 'International Tables Vol C Tables 4.2.6.8 and 6.1.1.4'
P P 0.1023 0.0942 'International Tables Vol C Tables 4.2.6.8 and 6.1.1.4'
Ir Ir -1.4442 7.9887 'International Tables Vol C Tables 4.2.6.8 and 6.1.1.4'
O O 0.0106 0.0060 'International Tables Vol C Tables 4.2.6.8 and 6.1.1.4'

loop_
_geom_angle_atom_site_label_1
_geom_angle_atom_site_label_2
_geom_angle_atom_site_label_3
_geom_angle
C18 Ir1 C7 83.8(4)
C18 Ir1 N1 93.0(4)
C7 Ir1 N1 80.1(4)
C18 Ir1 N2 80.1(4)
C7 Ir1 N2 92.5(4)
N1 Ir1 N2 170.5(3)
C18 Ir1 N4 100.5(4)
C7 Ir1 N4 175.7(4)
N1 Ir1 N4 99.5(3)
N2 Ir1 N4 88.3(3)
C18 Ir1 N3 175.5(3)
C7 Ir1 N3 100.5(3)
N1 Ir1 N3 86.5(3)
N2 Ir1 N3 100.9(3)
N4 Ir1 N3 75.2(3)
F9 P1 F10 173.0(12)
F9 P1 F8 92.2(10)
F10 P1 F8 93.6(10)
F9 P1 F5 94.4(9)
F10 P1 F5 89.1(9)
F8 P1 F5 94.2(7)
F9 P1 F6 90.3(9)
F10 P1 F6 83.8(9)
F8 P1 F6 176.6(8)
F5 P1 F6 88.0(7)
F9 P1 F7 86.1(9)
F10 P1 F7 90.1(9)
F8 P1 F7 88.6(8)
F5 P1 F7 177.2(8)
F6 P1 F7 89.2(7)
C1 N1 C5 120.6(9)
C1 N1 Ir1 123.6(7)
C5 N1 Ir1 115.5(7)
C16 N2 C12 121.5(10)
C16 N2 Ir1 115.6(7)
C12 N2 Ir1 122.6(7)
C32 N4 C38 109.7(10)
C32 N4 Ir1 115.8(8)
C38 N4 Ir1 133.8(8)
C32 N5 C39 135.8(16)
C32 N5 C33 108.3(12)
C39 N5 C33 115.8(13)
N1 C1 C2 122.0(10)
N1 C1 H1A 119.0
C2 C1 H1A 119.0
C1 C2 C3 118.5(11)
C1 C2 H2A 120.7
C3 C2 H2A 120.7
C4 C3 C2 119.5(12)
C4 C3 H3A 120.2
C2 C3 H3A 120.2
C3 C4 C5 120.7(11)
C3 C4 H4A 119.6
C5 C4 H4A 119.6
N1 C5 C4 118.6(10)
N1 C5 C6 114.0(9)
C4 C5 C6 127.4(10)
C7 C6 C11 117.3(10)
C7 C6 C5 116.1(9)
C11 C6 C5 126.5(10)
C8 C7 C6 119.7(9)
C8 C7 Ir1 126.5(8)
C6 C7 Ir1 113.8(7)
C7 C8 C9 118.4(11)
C7 C8 H8A 120.8
C9 C8 H8A 120.8
C10 C9 C8 123.5(11)
C10 C9 F2 119.8(10)
C8 C9 F2 116.7(12)
C11 C10 C9 117.0(11)
C11 C10 H10A 121.5
C9 C10 H10A 121.5
C10 C11 F1 116.3(10)
C10 C11 C6 124.1(12)
F1 C11 C6 119.6(11)
N2 C12 C13 121.3(11)
N2 C12 H12A 119.4
C13 C12 H12A 119.4
C12 C13 C14 118.5(12)
C12 C13 H13A 120.7
C14 C13 H13A 120.7
C13 C14 C15 119.7(12)
C13 C14 H14A 120.1
C15 C14 H14A 120.1
C14 C15 C16 119.5(12)
C14 C15 H15A 120.2
C16 C15 H15A 120.2
N2 C16 C15 119.4(11)
N2 C16 C17 114.9(10)
C15 C16 C17 125.7(11)
C22 C17 C18 117.0(11)
C22 C17 C16 127.9(12)
C18 C17 C16 115.1(10)
C19 C18 C17 120.3(10)
C19 C18 Ir1 125.9(9)
C17 C18 Ir1 113.7(7)
C20 C19 C18 119.0(12)
C20 C19 H19A 120.5
C18 C19 H19A 120.5
F4 C20 C19 119.8(13)
F4 C20 C21 118.1(11)
C19 C20 C21 122.1(12)
C22 C21 C20 118.1(12)
C22 C21 H21A 120.9
C20 C21 H21A 120.9
F3 C22 C21 117.6(12)
F3 C22 C17 119.0(13)
C21 C22 C17 123.4(13)
C24 C23 C28 120.0
C24 C23 H23A 120.0
C28 C23 H23A 120.0
C25 C24 C23 120.0
C25 C24 H24A 120.0
C23 C24 H24A 120.0
C26 C25 C24 120.0
C26 C25 H25A 120.0
C24 C25 H25A 120.0
C27 C26 C25 120.0
C27 C26 H26A 120.0
C25 C26 H26A 120.0
C26 C27 C28 120.0
C26 C27 N3 120.0
C28 C27 N3 120.0
C29 C28 C27 120.0
C29 C28 C23 120.0
C27 C28 C23 120.0
C30 C29 C28 120.0
C30 C29 H29A 120.0
C28 C29 H29A 120.0
C29 C30 C31 120.0
C29 C30 H30A 120.0
C31 C30 H30A 120.0
C32 C31 C30 116.0(7)
C32 C31 N3 124.0(7)
C30 C31 N3 120.0
C31 N3 C27 120.0
C31 N3 Ir1 106.7(3)
C27 N3 Ir1 132.1(3)
C31 C32 N4 116.6(10)
C31 C32 N5 133.5(12)
N4 C32 N5 109.9(12)
C34 C33 C38 122.4(16)
C34 C33 N5 138.3(15)
C38 C33 N5 99.3(11)
C35 C34 C33 118.4(17)
C35 C34 H34A 120.8
C33 C34 H34A 120.8
C34 C35 C36 124.3(16)
C34 C35 H35A 117.8
C36 C35 H35A 117.8
C37 C36 C35 117.9(15)
C37 C36 H36A 121.0
C35 C36 H36A 121.0
C36 C37 C38 117.0(12)
C36 C37 H37A 121.5
C38 C37 H37A 121.5
N4 C38 C33 112.8(12)
N4 C38 C37 127.2(11)
C33 C38 C37 119.9(12)
N5 C39 H39A 109.5
N5 C39 H39B 109.5
H39A C39 H39B 109.5
N5 C39 H39C 109.5
H39A C39 H39C 109.5
H39B C39 H39C 109.5

loop_
_geom_bond_atom_site_label_1
_geom_bond_atom_site_label_2
_geom_bond_distance
Ir1 C18 2.006(10)
Ir1 C7 2.018(9)
Ir1 N1 2.058(8)
Ir1 N2 2.060(9)
Ir1 N4 2.174(8)
Ir1 N3 2.258(5)
P1 F9 1.495(13)
P1 F10 1.511(14)
P1 F8 1.514(12)
P1 F5 1.535(11)
P1 F6 1.552(11)
P1 F7 1.595(12)
F1 C11 1.347(14)
F2 C9 1.380(13)
F3 C22 1.359(15)
F4 C20 1.324(15)
N1 C1 1.346(13)
N1 C5 1.350(13)
N2 C16 1.331(14)
N2 C12 1.345(14)
N4 C32 1.322(14)
N4 C38 1.379(13)
N5 C32 1.371(17)
N5 C39 1.407(15)
N5 C33 1.55(2)
C1 C2 1.379(16)
C1 H1A 0.9300
C2 C3 1.380(17)
C2 H2A 0.9300
C3 C4 1.362(17)
C3 H3A 0.9300
C4 C5 1.410(15)
C4 H4A 0.9300
C5 C6 1.454(14)
C6 C7 1.403(15)
C6 C11 1.408(14)
C7 C8 1.374(15)
C8 C9 1.380(15)
C8 H8A 0.9300
C9 C10 1.372(18)
C10 C11 1.314(17)
C10 H10A 0.9300
C12 C13 1.375(17)
C12 H12A 0.9300
C13 C14 1.380(18)
C13 H13A 0.9300
C14 C15 1.380(19)
C14 H14A 0.9300
C15 C16 1.399(17)
C15 H15A 0.9300
C16 C17 1.447(15)
C17 C22 1.385(16)
C17 C18 1.425(15)
C18 C19 1.406(15)
C19 C20 1.380(16)
C19 H19A 0.9300
C20 C21 1.38(2)
C21 C22 1.38(2)
C21 H21A 0.9300
C23 C24 1.3900
C23 C28 1.3900
C23 H23A 0.9300
C24 C25 1.3900
C24 H24A 0.9300
C25 C26 1.3900
C25 H25A 0.9300
C26 C27 1.3900
C26 H26A 0.9300
C27 C28 1.3900
C27 N3 1.3900
C28 C29 1.3900
C29 C30 1.3900
C29 H29A 0.9300
C30 C31 1.3900
C30 H30A 0.9300
C31 C32 1.315(14)
C31 N3 1.3900
C33 C34 1.35(2)
C33 C38 1.405(17)
C34 C35 1.32(2)
C34 H34A 0.9300
C35 C36 1.43(2)
C35 H35A 0.9300
C36 C37 1.41(2)
C36 H36A 0.9300
C37 C38 1.426(17)
C37 H37A 0.9300
C39 H39A 0.9600
C39 H39B 0.9600
C39 H39C 0.9600
